data_7129867
loop_
_publ_author_name
'Kumar, Pravin'
'Kapur, Manmohan'

_publ_section_title
;
 Ruthenium-catalyzed oxidative coupling of vinylene carbonate with
 isoxazoles: access to fused anthranils.
;
_journal_issue 28
_journal_name_full 'Chemical communications (Cambridge, England)'
_journal_page_first 4476
_journal_page_last 4479
_journal_paper_doi 10.1039/d2cc01048h
_journal_volume 58
_journal_year 2022
_chemical_formula_moiety 'C18 H13 N O'
_chemical_formula_sum 'C18 H15 N O'
_chemical_formula_weight 261.31
_space_group_crystal_system monoclinic
_space_group_IT_number 14
_space_group_name_Hall '-P 2ybc'
_space_group_name_H-M_alt 'P 1 21/c 1'
_atom_sites_solution_hydrogens geom
_audit_creation_date 2020-12-29
_audit_creation_method
;
Olex2 1.2
(compiled 2018.05.29 svn.r3508 for OlexSys, GUI svn.r5506)
;
_audit_update_record
;
2021-10-11 deposited with the CCDC.	2022-03-09 downloaded from the CCDC.
;
_cell_angle_alpha 90
_cell_angle_beta 91.870(4)
_cell_angle_gamma 90
_cell_formula_units_Z 4
_cell_length_a 10.2597(13)
_cell_length_b 14.3246(16)
_cell_length_c 8.6454(9)
_cell_measurement_reflns_used 3062
_cell_measurement_temperature 140(2)
_cell_measurement_theta_max 28.82
_cell_measurement_theta_min 2.44
_cell_volume 1269.9(3)
_computing_cell_refinement 'Bruker SAINT'
_computing_data_collection 'Bruker APEX2'
_computing_data_reduction 'Bruker SAINT'
_computing_molecular_graphics 'Bruker SHELXTL'
_computing_publication_material 'Bruker SHELXTL'
_computing_structure_refinement 'SHELXL-2014 (Sheldrick 2014)'
_computing_structure_solution 'SHELXS-97 (Sheldrick 2008)'
_diffrn_ambient_temperature 140.0
_diffrn_measured_fraction_theta_full 0.993
_diffrn_measured_fraction_theta_max 0.993
_diffrn_measurement_device_type 'Bruker APEX-II CCD'
_diffrn_measurement_method '\f and \w scans'
_diffrn_radiation_type MoK\a
_diffrn_radiation_wavelength 0.71073
_diffrn_reflns_av_R_equivalents 0.0536
_diffrn_reflns_av_unetI/netI 0.0246
_diffrn_reflns_Laue_measured_fraction_full 0.993
_diffrn_reflns_Laue_measured_fraction_max 0.993
_diffrn_reflns_limit_h_max 14
_diffrn_reflns_limit_h_min -14
_diffrn_reflns_limit_k_max 20
_diffrn_reflns_limit_k_min -20
_diffrn_reflns_limit_l_max 11
_diffrn_reflns_limit_l_min -12
_diffrn_reflns_number 40037
_diffrn_reflns_point_group_measured_fraction_full 0.993
_diffrn_reflns_point_group_measured_fraction_max 0.993
_diffrn_reflns_theta_full 25.242
_diffrn_reflns_theta_max 30.077
_diffrn_reflns_theta_min 2.443
_exptl_absorpt_coefficient_mu 0.085
_exptl_crystal_density_diffrn 1.367
_exptl_crystal_description needle
_exptl_crystal_F_000 552
_refine_diff_density_max 0.398
_refine_diff_density_min -0.177
_refine_diff_density_rms 0.043
_refine_ls_extinction_method none
_refine_ls_goodness_of_fit_ref 1.026
_refine_ls_hydrogen_treatment constr
_refine_ls_matrix_type full
_refine_ls_number_parameters 182
_refine_ls_number_reflns 3708
_refine_ls_number_restraints 0
_refine_ls_restrained_S_all 1.026
_refine_ls_R_factor_all 0.0475
_refine_ls_R_factor_gt 0.0413
_refine_ls_shift/su_max 0.000
_refine_ls_shift/su_mean 0.000
_refine_ls_structure_factor_coef Fsqd
_refine_ls_weighting_details 'w=1/[\s^2^(Fo^2^)+(0.0580P)^2^+0.3893P] where P=(Fo^2^+2Fc^2^)/3'
_refine_ls_weighting_scheme calc
_refine_ls_wR_factor_gt 0.1075
_refine_ls_wR_factor_ref 0.1129
_reflns_Friedel_coverage 0.000
_reflns_number_gt 3251
_reflns_number_total 3708
_reflns_threshold_expression 'I > 2\s(I)'
_cod_data_source_file d2cc01048h2.cif
_cod_data_source_block final
_cod_depositor_comments 'Adding full bibliography for 7129867.cif.'
_cod_database_code 7129867
_shelx_shelxl_version_number 2018/3
_shelx_space_group_comment
;
The symmetry employed for this shelxl refinement is uniquely defined
by the following loop, which should always be used as a source of
symmetry information in preference to the above space-group names.
They are only intended as comments.
;
_olex2_refinement_description
;
1. Fixed Uiso
 At 1.2 times of:
  All C(H) groups
 At 1.5 times of:
  All C(H,H,H) groups
2.a Aromatic/amide H refined with riding coordinates:
 C1(H1), C2(H2), C3(H3), C10(H10), C11(H11), C12(H12), C13(H13), C14(H14),
 C15(H15), C16(H16)
2.b Idealised Me refined as rotating group:
 C18(H18A,H18B,H18C)
;
_olex2_submission_special_instructions 'No special instructions were received'

loop_
_space_group_symop_operation_xyz
'x, y, z'
'-x, y+1/2, -z+1/2'
'-x, -y, -z'
'x, -y-1/2, z-1/2'

loop_
_atom_site_label
_atom_site_type_symbol
_atom_site_fract_x
_atom_site_fract_y
_atom_site_fract_z
_atom_site_U_iso_or_equiv
_atom_site_adp_type
_atom_site_occupancy
_atom_site_site_symmetry_order
_atom_site_calc_flag
_atom_site_refinement_flags_posn
_atom_site_refinement_flags_adp
_atom_site_refinement_flags_occupancy
_atom_site_disorder_assembly
_atom_site_disorder_group
O1 O 0.15389(7) 0.56622(5) 0.36768(8) 0.02324(16) Uani 1 1 d . . . . .
N1 N 0.25866(8) 0.61969(6) 0.43111(10) 0.02283(18) Uani 1 1 d . . . . .
C1 C -0.07418(10) 0.32103(8) 0.04150(13) 0.0276(2) Uani 1 1 d . . . . .
H1 H -0.134534 0.280101 -0.009327 0.033 Uiso 1 1 calc R . . . .
C2 C 0.03390(10) 0.35300(7) -0.03535(12) 0.0256(2) Uani 1 1 d . . . . .
H2 H 0.046892 0.334671 -0.139319 0.031 Uiso 1 1 calc R . . . .
C3 C 0.12304(9) 0.41183(7) 0.03996(11) 0.02212(19) Uani 1 1 d . . . . .
H3 H 0.197235 0.433291 -0.012527 0.027 Uiso 1 1 calc R . . . .
C4 C 0.10399(9) 0.43957(7) 0.19269(11) 0.01988(19) Uani 1 1 d . . . . .
C5 C 0.19937(9) 0.50099(7) 0.26958(11) 0.02004(19) Uani 1 1 d . . . . .
C6 C 0.33235(9) 0.50821(6) 0.26594(10) 0.01896(18) Uani 1 1 d . . . . .
C7 C 0.36396(9) 0.58393(6) 0.36857(10) 0.01857(18) Uani 1 1 d . . . . .
C8 C 0.49855(9) 0.61299(6) 0.39626(10) 0.01864(18) Uani 1 1 d . . . . .
C9 C 0.59369(9) 0.55874(7) 0.32173(10) 0.01959(18) Uani 1 1 d . . . . .
C10 C 0.72612(10) 0.58215(7) 0.34330(12) 0.0237(2) Uani 1 1 d . . . . .
H10 H 0.790727 0.545690 0.295258 0.028 Uiso 1 1 calc R . . . .
C11 C 0.76298(10) 0.65757(8) 0.43358(12) 0.0269(2) Uani 1 1 d . . . . .
H11 H 0.852688 0.672898 0.447452 0.032 Uiso 1 1 calc R . . . .
C12 C -0.00597(10) 0.40826(7) 0.26915(12) 0.0241(2) Uani 1 1 d . . . . .
H12 H -0.020328 0.427405 0.372419 0.029 Uiso 1 1 calc R . . . .
C13 C -0.09394(10) 0.34903(8) 0.19304(13) 0.0278(2) Uani 1 1 d . . . . .
H13 H -0.168344 0.327422 0.244965 0.033 Uiso 1 1 calc R . . . .
C14 C 0.43215(9) 0.45573(7) 0.19314(11) 0.02173(19) Uani 1 1 d . . . . .
H14 H 0.410822 0.404949 0.126331 0.026 Uiso 1 1 calc R . . . .
C15 C 0.55734(9) 0.48063(7) 0.22235(11) 0.02197(19) Uani 1 1 d . . . . .
H15 H 0.624402 0.445658 0.176042 0.026 Uiso 1 1 calc R . . . .
C16 C 0.66870(10) 0.71144(8) 0.50463(12) 0.0258(2) Uani 1 1 d . . . . .
H16 H 0.695490 0.763257 0.566435 0.031 Uiso 1 1 calc R . . . .
C17 C 0.53652(10) 0.69114(7) 0.48721(11) 0.02173(19) Uani 1 1 d . . . . .
C18 C 0.43883(11) 0.75338(8) 0.56153(13) 0.0284(2) Uani 1 1 d . . . . .
H18A H 0.375802 0.776055 0.482600 0.043 Uiso 1 1 calc GR . . . .
H18B H 0.483958 0.806604 0.610266 0.043 Uiso 1 1 calc GR . . . .
H18C H 0.392960 0.718118 0.640223 0.043 Uiso 1 1 calc GR . . . .

loop_
_atom_site_aniso_label
_atom_site_aniso_U_11
_atom_site_aniso_U_22
_atom_site_aniso_U_33
_atom_site_aniso_U_23
_atom_site_aniso_U_13
_atom_site_aniso_U_12
O1 0.0186(3) 0.0255(4) 0.0256(3) -0.0055(3) 0.0012(3) 0.0012(3)
N1 0.0196(4) 0.0236(4) 0.0253(4) -0.0046(3) 0.0004(3) -0.0004(3)
C1 0.0212(4) 0.0252(5) 0.0362(5) -0.0011(4) -0.0037(4) -0.0023(4)
C2 0.0235(5) 0.0263(5) 0.0267(5) -0.0040(4) -0.0014(4) 0.0000(4)
C3 0.0200(4) 0.0238(5) 0.0226(4) -0.0003(3) 0.0012(3) -0.0009(3)
C4 0.0175(4) 0.0201(4) 0.0220(4) 0.0008(3) -0.0002(3) 0.0015(3)
C5 0.0203(4) 0.0209(4) 0.0190(4) -0.0005(3) 0.0015(3) 0.0018(3)
C6 0.0202(4) 0.0189(4) 0.0179(4) 0.0005(3) 0.0013(3) 0.0001(3)
C7 0.0201(4) 0.0184(4) 0.0172(4) 0.0010(3) 0.0011(3) 0.0011(3)
C8 0.0197(4) 0.0195(4) 0.0167(4) 0.0026(3) 0.0004(3) -0.0003(3)
C9 0.0202(4) 0.0202(4) 0.0184(4) 0.0040(3) 0.0008(3) 0.0007(3)
C10 0.0202(4) 0.0267(5) 0.0242(4) 0.0049(4) 0.0015(3) 0.0008(4)
C11 0.0215(4) 0.0308(5) 0.0282(5) 0.0050(4) -0.0023(4) -0.0047(4)
C12 0.0197(4) 0.0287(5) 0.0239(4) 0.0018(4) 0.0025(3) 0.0014(4)
C13 0.0188(4) 0.0303(5) 0.0344(5) 0.0048(4) 0.0021(4) -0.0021(4)
C14 0.0225(4) 0.0215(4) 0.0213(4) -0.0031(3) 0.0026(3) 0.0015(3)
C15 0.0216(4) 0.0226(4) 0.0220(4) -0.0003(3) 0.0042(3) 0.0031(3)
C16 0.0263(5) 0.0260(5) 0.0250(4) 0.0003(4) -0.0022(4) -0.0052(4)
C17 0.0250(4) 0.0217(4) 0.0184(4) 0.0011(3) 0.0002(3) -0.0018(3)
C18 0.0296(5) 0.0265(5) 0.0291(5) -0.0086(4) 0.0034(4) -0.0027(4)

loop_
_atom_type_symbol
_atom_type_description
_atom_type_scat_dispersion_real
_atom_type_scat_dispersion_imag
_atom_type_scat_source
C C 0.0033 0.0016 'International Tables Vol C Tables 4.2.6.8 and 6.1.1.4'
H H 0.0000 0.0000 'International Tables Vol C Tables 4.2.6.8 and 6.1.1.4'
N N 0.0061 0.0033 'International Tables Vol C Tables 4.2.6.8 and 6.1.1.4'
O O 0.0106 0.0060 'International Tables Vol C Tables 4.2.6.8 and 6.1.1.4'

loop_
_geom_angle_atom_site_label_1
_geom_angle_atom_site_label_2
_geom_angle_atom_site_label_3
_geom_angle
_geom_angle_site_symmetry_1
_geom_angle_site_symmetry_3
_geom_angle_publ_flag
C5 O1 N1 110.05(7) . . ?
C7 N1 O1 104.56(7) . . ?
C2 C1 H1 120.0 . . ?
C2 C1 C13 119.90(9) . . ?
C13 C1 H1 120.0 . . ?
C1 C2 H2 120.0 . . ?
C1 C2 C3 119.95(10) . . ?
C3 C2 H2 120.0 . . ?
C2 C3 H3 119.9 . . ?
C2 C3 C4 120.29(9) . . ?
C4 C3 H3 119.9 . . ?
C3 C4 C5 119.27(8) . . ?
C3 C4 C12 119.63(9) . . ?
C12 C4 C5 121.11(9) . . ?
O1 C5 C4 117.47(8) . . ?
O1 C5 C6 109.03(8) . . ?
C6 C5 C4 133.51(9) . . ?
C5 C6 C7 104.39(8) . . ?
C5 C6 C14 134.22(9) . . ?
C7 C6 C14 121.27(8) . . ?
N1 C7 C6 111.96(8) . . ?
N1 C7 C8 127.14(9) . . ?
C6 C7 C8 120.89(8) . . ?
C9 C8 C7 115.60(8) . . ?
C17 C8 C7 124.08(9) . . ?
C17 C8 C9 120.30(9) . . ?
C8 C9 C15 121.57(8) . . ?
C10 C9 C8 119.04(9) . . ?
C10 C9 C15 119.39(9) . . ?
C9 C10 H10 119.7 . . ?
C11 C10 C9 120.53(9) . . ?
C11 C10 H10 119.7 . . ?
C10 C11 H11 120.0 . . ?
C10 C11 C16 120.09(9) . . ?
C16 C11 H11 120.0 . . ?
C4 C12 H12 120.2 . . ?
C13 C12 C4 119.55(9) . . ?
C13 C12 H12 120.2 . . ?
C1 C13 H13 119.7 . . ?
C12 C13 C1 120.66(9) . . ?
C12 C13 H13 119.7 . . ?
C6 C14 H14 121.0 . . ?
C15 C14 C6 117.97(9) . . ?
C15 C14 H14 121.0 . . ?
C9 C15 H15 118.7 . . ?
C14 C15 C9 122.62(9) . . ?
C14 C15 H15 118.7 . . ?
C11 C16 H16 119.2 . . ?
C17 C16 C11 121.63(9) . . ?
C17 C16 H16 119.2 . . ?
C8 C17 C18 122.14(9) . . ?
C16 C17 C8 118.39(9) . . ?
C16 C17 C18 119.46(9) . . ?
C17 C18 H18A 109.5 . . ?
C17 C18 H18B 109.5 . . ?
C17 C18 H18C 109.5 . . ?
H18A C18 H18B 109.5 . . ?
H18A C18 H18C 109.5 . . ?
H18B C18 H18C 109.5 . . ?

loop_
_geom_bond_atom_site_label_1
_geom_bond_atom_site_label_2
_geom_bond_distance
_geom_bond_site_symmetry_2
_geom_bond_publ_flag
O1 N1 1.4158(11) . ?
O1 C5 1.3549(11) . ?
N1 C7 1.3267(12) . ?
C1 H1 0.9500 . ?
C1 C2 1.3889(15) . ?
C1 C13 1.3913(16) . ?
C2 H2 0.9500 . ?
C2 C3 1.3897(14) . ?
C3 H3 0.9500 . ?
C3 C4 1.3987(13) . ?
C4 C5 1.4599(13) . ?
C4 C12 1.3998(13) . ?
C5 C6 1.3696(13) . ?
C6 C7 1.4319(13) . ?
C6 C14 1.4323(13) . ?
C7 C8 1.4545(13) . ?
C8 C9 1.4188(13) . ?
C8 C17 1.4153(13) . ?
C9 C10 1.4060(13) . ?
C9 C15 1.4520(14) . ?
C10 H10 0.9500 . ?
C10 C11 1.3785(15) . ?
C11 H11 0.9500 . ?
C11 C16 1.3954(15) . ?
C12 H12 0.9500 . ?
C12 C13 1.3887(15) . ?
C13 H13 0.9500 . ?
C14 H14 0.9500 . ?
C14 C15 1.3489(14) . ?
C15 H15 0.9500 . ?
C16 H16 0.9500 . ?
C16 C17 1.3903(14) . ?
C17 C18 1.5015(14) . ?
C18 H18A 0.9800 . ?
C18 H18B 0.9800 . ?
C18 H18C 0.9800 . ?

loop_
_geom_torsion_atom_site_label_1
_geom_torsion_atom_site_label_2
_geom_torsion_atom_site_label_3
_geom_torsion_atom_site_label_4
_geom_torsion
_geom_torsion_site_symmetry_1
_geom_torsion_site_symmetry_2
_geom_torsion_site_symmetry_3
_geom_torsion_site_symmetry_4
_geom_torsion_publ_flag
O1 N1 C7 C6 -0.17(10) . . . . ?
O1 N1 C7 C8 -179.31(8) . . . . ?
O1 C5 C6 C7 -0.65(10) . . . . ?
O1 C5 C6 C14 175.35(10) . . . . ?
N1 O1 C5 C4 -179.70(8) . . . . ?
N1 O1 C5 C6 0.59(10) . . . . ?
N1 C7 C8 C9 176.05(9) . . . . ?
N1 C7 C8 C17 -5.59(15) . . . . ?
C1 C2 C3 C4 -0.43(15) . . . . ?
C2 C1 C13 C12 -0.50(16) . . . . ?
C2 C3 C4 C5 179.67(9) . . . . ?
C2 C3 C4 C12 -0.44(15) . . . . ?
C3 C4 C5 O1 143.59(9) . . . . ?
C3 C4 C5 C6 -36.78(16) . . . . ?
C3 C4 C12 C13 0.84(15) . . . . ?
C4 C5 C6 C7 179.70(10) . . . . ?
C4 C5 C6 C14 -4.30(19) . . . . ?
C4 C12 C13 C1 -0.37(16) . . . . ?
C5 O1 N1 C7 -0.25(10) . . . . ?
C5 C4 C12 C13 -179.28(9) . . . . ?
C5 C6 C7 N1 0.51(11) . . . . ?
C5 C6 C7 C8 179.71(8) . . . . ?
C5 C6 C14 C15 -176.41(10) . . . . ?
C6 C7 C8 C9 -3.02(12) . . . . ?
C6 C7 C8 C17 175.34(8) . . . . ?
C6 C14 C15 C9 -1.03(15) . . . . ?
C7 C6 C14 C15 -0.95(14) . . . . ?
C7 C8 C9 C10 -179.73(8) . . . . ?
C7 C8 C9 C15 1.12(13) . . . . ?
C7 C8 C17 C16 179.99(9) . . . . ?
C7 C8 C17 C18 -1.46(14) . . . . ?
C8 C9 C10 C11 -0.99(14) . . . . ?
C8 C9 C15 C14 0.93(15) . . . . ?
C9 C8 C17 C16 -1.72(13) . . . . ?
C9 C8 C17 C18 176.83(9) . . . . ?
C9 C10 C11 C16 0.04(15) . . . . ?
C10 C9 C15 C14 -178.22(9) . . . . ?
C10 C11 C16 C17 0.07(16) . . . . ?
C11 C16 C17 C8 0.76(15) . . . . ?
C11 C16 C17 C18 -177.82(9) . . . . ?
C12 C4 C5 O1 -36.29(13) . . . . ?
C12 C4 C5 C6 143.33(11) . . . . ?
C13 C1 C2 C3 0.90(16) . . . . ?
C14 C6 C7 N1 -176.14(9) . . . . ?
C14 C6 C7 C8 3.07(13) . . . . ?
C15 C9 C10 C11 178.18(9) . . . . ?
C17 C8 C9 C10 1.84(13) . . . . ?
C17 C8 C9 C15 -177.31(8) . . . . ?
